data_1506209
loop_
_publ_author_name
'Lebeuf, Rapha\"el'
'Robert, Fr\'ed\'eric'
'Schenk, Kurt'
'Landais, Yannick'

_publ_section_title
;
 Desymmetrization of cyclohexa-2,5-dienes through a diastereoselective
 protonation-hydroamination cascade.
;
_journal_issue 21
_journal_name_full 'Organic letters'
_journal_page_first 4755
_journal_page_last 4758
_journal_paper_doi 10.1021/ol0618353
_journal_volume 8
_journal_year 2006
_chemical_absolute_configuration unkn
_chemical_formula_moiety 'C25 H31 N O3'
_chemical_formula_sum 'C25 H31 N O3'
_chemical_formula_weight 393.51
_chemical_name_systematic
;
 ?
;
_space_group_IT_number 19
_symmetry_cell_setting orthorhombic
_symmetry_space_group_name_Hall 'P 2ac 2ab'
_symmetry_space_group_name_H-M 'P 21 21 21'
_atom_sites_solution_hydrogens geom
_atom_sites_solution_primary direct
_atom_sites_solution_secondary difmap
_audit_creation_date 05-12-09
_audit_creation_method 'SHELXL-97 and STOE X-RED'
_cell_angle_alpha 90.00
_cell_angle_beta 90.00
_cell_angle_gamma 90.00
_cell_formula_units_Z 8
_cell_length_a 10.447(2)
_cell_length_b 11.215(2)
_cell_length_c 37.269(8)
_cell_measurement_reflns_used 26281
_cell_measurement_temperature 293(2)
_cell_measurement_theta_max 29.50
_cell_measurement_theta_min 1.82
_cell_volume 4366.6(15)
_computing_cell_refinement 'STOE X-AREA'
_computing_data_collection 'STOE X-AREA'
_computing_data_reduction 'STOE X-RED'
_computing_molecular_graphics 'Bruker SHELXTL, (Bruker, 1996)'
_computing_publication_material 'Bruker SHELXTL, PLATON (Spek, 2001)'
_computing_structure_refinement 'SHELXL-96 (Sheldrick, 1996)'
_computing_structure_solution 'SIR97 (Moliterni, 1997)'
_diffrn_ambient_temperature 293(2)
_diffrn_detector 'image plate (34 cm diameter)'
_diffrn_detector_area_resol_mean 6.67
_diffrn_detector_type STOE
_diffrn_measured_fraction_theta_full 0.990
_diffrn_measured_fraction_theta_max 0.990
_diffrn_measurement_details ' 180 frames, detector distance = 100 mm'
_diffrn_measurement_device '2-circle goniometer'
_diffrn_measurement_device_type 'STOE IPDS 2'
_diffrn_measurement_method rotation
_diffrn_radiation_collimation '0.5 mm diameter, multiple pinhole'
_diffrn_radiation_monochromator 'plane graphite'
_diffrn_radiation_polarisn_norm 0
_diffrn_radiation_type 'Mo K\a'
_diffrn_radiation_wavelength 0.71073
_diffrn_reflns_av_R_equivalents 0.0403
_diffrn_reflns_av_sigmaI/netI 0.0223
_diffrn_reflns_limit_h_max 14
_diffrn_reflns_limit_h_min -14
_diffrn_reflns_limit_k_max 15
_diffrn_reflns_limit_k_min -15
_diffrn_reflns_limit_l_max 51
_diffrn_reflns_limit_l_min -50
_diffrn_reflns_number 42463
_diffrn_reflns_theta_full 29.26
_diffrn_reflns_theta_max 29.26
_diffrn_reflns_theta_min 1.90
_diffrn_source 'sealed X-ray tube, 12 x 0.4 mm long-fine focus'
_diffrn_source_current 45
_diffrn_source_power 2.48
_diffrn_source_voltage 55
_diffrn_standards_number 0
_exptl_absorpt_coefficient_mu 0.078
_exptl_absorpt_correction_T_max 0.9878
_exptl_absorpt_correction_T_min 0.9639
_exptl_absorpt_correction_type integration
_exptl_absorpt_process_details 'Stoe X-Red 1.22'
_exptl_crystal_colour colourless
_exptl_crystal_density_diffrn 1.197
_exptl_crystal_density_method 'not measured'
_exptl_crystal_description platelet
_exptl_crystal_F_000 1696
_exptl_crystal_size_max 0.494
_exptl_crystal_size_mid 0.332
_exptl_crystal_size_min 0.135
_refine_diff_density_max 0.278
_refine_diff_density_min -0.177
_refine_diff_density_rms 0.027
_refine_ls_extinction_coef 0.0075(3)
_refine_ls_extinction_expression Fc^*^=kFc[1+0.001xFc^2^\l^3^/sin(2\q)]^-1/4^
_refine_ls_extinction_method SHELXL
_refine_ls_goodness_of_fit_ref 2.765
_refine_ls_hydrogen_treatment constr
_refine_ls_matrix_type full
_refine_ls_number_parameters 532
_refine_ls_number_reflns 6560
_refine_ls_number_restraints 0
_refine_ls_restrained_S_all 2.765
_refine_ls_R_factor_all 0.0635
_refine_ls_R_factor_gt 0.0463
_refine_ls_shift/su_max 0.001
_refine_ls_shift/su_mean 0.000
_refine_ls_structure_factor_coef Fsqd
_refine_ls_weighting_details 'calc w=1/[\s^2^(Fo^2^)+(0.0000P)^2^+0.0000P] where P=(Fo^2^+2Fc^2^)/3'
_refine_ls_weighting_scheme calc
_refine_ls_wR_factor_gt 0.0610
_refine_ls_wR_factor_ref 0.0618
_reflns_number_gt 4898
_reflns_number_total 6560
_reflns_threshold_expression >2sigma(I)
_cod_data_source_file ol0618353si20060725_100250.cif
_cod_data_source_block 17
_cod_original_cell_volume 4366.4(15)
_cod_database_code 1506209
_audit_contact_author 'Kurt Schenk'

loop_
_symmetry_equiv_pos_as_xyz
'x, y, z'
'-x+1/2, -y, z+1/2'
'-x, y+1/2, -z+1/2'
'x+1/2, -y+1/2, -z'

loop_
_atom_site_label
_atom_site_type_symbol
_atom_site_fract_x
_atom_site_fract_y
_atom_site_fract_z
_atom_site_U_iso_or_equiv
_atom_site_adp_type
_atom_site_occupancy
_atom_site_symmetry_multiplicity
_atom_site_calc_flag
_atom_site_refinement_flags
C1 C 0.51426(18) 0.50351(18) 0.20993(5) 0.0520(5) Uani 1 1 d .
H1 H 0.4505 0.5434 0.2250 0.048(5) Uiso 1 1 calc R
N2 N 0.50424(15) 0.55020(15) 0.17293(4) 0.0543(4) Uani 1 1 d .
C3 C 0.5531(2) 0.6726(2) 0.17535(6) 0.0732(7) Uani 1 1 d .
H3A H 0.4869 0.7264 0.1837 0.088 Uiso 1 1 calc R
H3B H 0.5834 0.6999 0.1522 0.088 Uiso 1 1 calc R
C4 C 0.66196(19) 0.6662(2) 0.20194(5) 0.0616(6) Uani 1 1 d .
H4A H 0.6563 0.7313 0.2190 0.074 Uiso 1 1 calc R
H4B H 0.7436 0.6713 0.1897 0.074 Uiso 1 1 calc R
C5 C 0.64889(17) 0.54440(18) 0.22142(5) 0.0494(5) Uani 1 1 d .
C6 C 0.7460(2) 0.4554(2) 0.20639(5) 0.0654(6) Uani 1 1 d .
H6A H 0.7411 0.4559 0.1804 0.079 Uiso 1 1 calc R
H6B H 0.8315 0.4805 0.2131 0.079 Uiso 1 1 calc R
C7 C 0.7237(3) 0.3296(2) 0.21980(7) 0.0830(7) Uani 1 1 d .
H7A H 0.7753 0.2746 0.2059 0.100 Uiso 1 1 calc R
H7B H 0.7509 0.3240 0.2446 0.100 Uiso 1 1 calc R
C8 C 0.5883(3) 0.2947(2) 0.21714(5) 0.0729(6) Uani 1 1 d .
H8B H 0.5679 0.2142 0.2191 0.088 Uiso 1 1 calc R
C9 C 0.4945(2) 0.3711(2) 0.21216(5) 0.0645(6) Uani 1 1 d .
H8 H 0.4116 0.3417 0.2099 0.077 Uiso 1 1 calc R
C10 C 0.38049(18) 0.5348(2) 0.15466(5) 0.0599(5) Uani 1 1 d .
H10 H 0.3612 0.4493 0.1550 0.072 Uiso 1 1 calc R
C11 C 0.3988(2) 0.5693(2) 0.11553(5) 0.0681(6) Uani 1 1 d .
H11A H 0.4176 0.6538 0.1137 0.082 Uiso 1 1 calc R
H11B H 0.4700 0.5253 0.1053 0.082 Uiso 1 1 calc R
O12 O 0.28510(15) 0.54259(16) 0.09674(4) 0.0860(5) Uani 1 1 d .
C13 C 0.2909(3) 0.5843(3) 0.06072(6) 0.1036(10) Uani 1 1 d .
H13A H 0.2108 0.5689 0.0490 0.155 Uiso 1 1 calc R
H13B H 0.3584 0.5438 0.0482 0.155 Uiso 1 1 calc R
H13C H 0.3074 0.6686 0.0607 0.155 Uiso 1 1 calc R
C14 C 0.2685(2) 0.5977(2) 0.17269(5) 0.0606(6) Uani 1 1 d .
C15 C 0.2396(2) 0.7179(2) 0.16667(6) 0.0745(6) Uani 1 1 d .
H15 H 0.2885 0.7615 0.1505 0.089 Uiso 1 1 calc R
C16 C 0.1400(3) 0.7727(3) 0.18427(8) 0.0884(8) Uani 1 1 d .
H16 H 0.1225 0.8525 0.1797 0.106 Uiso 1 1 calc R
C17 C 0.0668(3) 0.7123(4) 0.20827(8) 0.0972(9) Uani 1 1 d .
H17 H 0.0001 0.7506 0.2201 0.117 Uiso 1 1 calc R
C18 C 0.0918(3) 0.5950(3) 0.21492(8) 0.0959(9) Uani 1 1 d .
H56A H 0.0421 0.5533 0.2314 0.115 Uiso 1 1 calc R
C19 C 0.1920(2) 0.5371(3) 0.19706(6) 0.0799(7) Uani 1 1 d .
H19 H 0.2075 0.4569 0.2016 0.096 Uiso 1 1 calc R
C20 C 0.66774(17) 0.55736(18) 0.26171(5) 0.0485(5) Uani 1 1 d .
C21 C 0.76872(18) 0.62544(19) 0.27447(5) 0.0571(5) Uani 1 1 d .
H21 H 0.8242 0.6620 0.2583 0.069 Uiso 1 1 calc R
C22 C 0.78773(19) 0.63956(19) 0.31092(5) 0.0590(5) Uani 1 1 d .
C23 C 0.7089(2) 0.58480(19) 0.33563(5) 0.0582(5) Uani 1 1 d .
H23 H 0.7224 0.5942 0.3601 0.070 Uiso 1 1 calc R
C24 C 0.60989(19) 0.51597(19) 0.32303(5) 0.0533(5) Uani 1 1 d .
C25 C 0.58875(18) 0.50126(18) 0.28660(5) 0.0524(5) Uani 1 1 d .
H25 H 0.5215 0.4537 0.2787 0.063 Uiso 1 1 calc R
O26 O 0.89012(17) 0.71105(16) 0.32004(4) 0.0871(5) Uani 1 1 d .
C27 C 0.9030(3) 0.7468(2) 0.35650(6) 0.0940(8) Uani 1 1 d .
H27A H 0.9747 0.7998 0.3588 0.141 Uiso 1 1 calc R
H27B H 0.9166 0.6777 0.3712 0.141 Uiso 1 1 calc R
H27C H 0.8265 0.7869 0.3641 0.141 Uiso 1 1 calc R
O28 O 0.52402(14) 0.45674(15) 0.34453(3) 0.0743(4) Uani 1 1 d .
C29 C 0.5412(2) 0.4607(2) 0.38244(5) 0.0782(7) Uani 1 1 d .
H29A H 0.4761 0.4137 0.3939 0.117 Uiso 1 1 calc R
H29B H 0.5351 0.5418 0.3905 0.117 Uiso 1 1 calc R
H29C H 0.6240 0.4293 0.3884 0.117 Uiso 1 1 calc R
C61 C 0.52831(19) 0.42132(18) -0.04000(5) 0.0534(5) Uani 1 1 d .
H61 H 0.4669 0.4502 -0.0221 0.050(5) Uiso 1 1 calc R
N62 N 0.51362(15) 0.49059(16) -0.07362(4) 0.0598(4) Uani 1 1 d .
C63 C 0.5633(2) 0.6101(2) -0.06511(7) 0.0762(7) Uani 1 1 d .
H39A H 0.4989 0.6576 -0.0530 0.091 Uiso 1 1 calc R
H39B H 0.5900 0.6513 -0.0867 0.091 Uiso 1 1 calc R
C64 C 0.6773(2) 0.58633(19) -0.04055(5) 0.0638(6) Uani 1 1 d .
H24A H 0.6754 0.6395 -0.0200 0.077 Uiso 1 1 calc R
H24B H 0.7570 0.5986 -0.0534 0.077 Uiso 1 1 calc R
C65 C 0.66568(18) 0.45432(18) -0.02811(5) 0.0519(5) Uani 1 1 d .
C66 C 0.76095(19) 0.37623(19) -0.04910(5) 0.0610(6) Uani 1 1 d .
H18A H 0.7536 0.3943 -0.0745 0.073 Uiso 1 1 calc R
H18B H 0.8473 0.3960 -0.0416 0.073 Uiso 1 1 calc R
C67 C 0.7390(2) 0.24310(19) -0.04355(6) 0.0686(6) Uani 1 1 d .
H33A H 0.7882 0.1987 -0.0611 0.082 Uiso 1 1 calc R
H33B H 0.7690 0.2205 -0.0199 0.082 Uiso 1 1 calc R
C68 C 0.6020(2) 0.2117(2) -0.04706(5) 0.0643(6) Uani 1 1 d .
H31A H 0.5810 0.1318 -0.0503 0.077 Uiso 1 1 calc R
C69 C 0.5084(2) 0.28946(19) -0.04593(5) 0.0575(5) Uani 1 1 d .
H32A H 0.4251 0.2619 -0.0489 0.069 Uiso 1 1 calc R
C70 C 0.38679(19) 0.4857(2) -0.09032(5) 0.0615(6) Uani 1 1 d .
H70 H 0.3646 0.4009 -0.0918 0.074 Uiso 1 1 calc R
C71 C 0.3998(2) 0.5288(2) -0.12924(6) 0.0789(7) Uani 1 1 d .
H48A H 0.4045 0.6152 -0.1300 0.095 Uiso 1 1 calc R
H48B H 0.4768 0.4965 -0.1400 0.095 Uiso 1 1 calc R
O72 O 0.29316(18) 0.4895(2) -0.14740(5) 0.1171(7) Uani 1 1 d .
C73 C 0.2989(3) 0.5130(3) -0.18442(6) 0.1206(11) Uani 1 1 d .
H58A H 0.2247 0.4803 -0.1960 0.181 Uiso 1 1 calc R
H58B H 0.3746 0.4772 -0.1943 0.181 Uiso 1 1 calc R
H58C H 0.3015 0.5976 -0.1883 0.181 Uiso 1 1 calc R
C74 C 0.2796(2) 0.5441(2) -0.06932(5) 0.0603(5) Uani 1 1 d .
C75 C 0.2534(2) 0.6661(2) -0.07064(6) 0.0768(7) Uani 1 1 d .
H42A H 0.3024 0.7147 -0.0854 0.092 Uiso 1 1 calc R
C76 C 0.1554(2) 0.7167(2) -0.05033(7) 0.0841(7) Uani 1 1 d .
H36A H 0.1387 0.7979 -0.0520 0.101 Uiso 1 1 calc R
C77 C 0.0832(2) 0.6458(3) -0.02771(7) 0.0849(8) Uani 1 1 d .
H52A H 0.0190 0.6793 -0.0136 0.102 Uiso 1 1 calc R
C78 C 0.1071(2) 0.5263(3) -0.02630(6) 0.0777(7) Uani 1 1 d .
H47A H 0.0576 0.4783 -0.0114 0.093 Uiso 1 1 calc R
C79 C 0.2035(2) 0.4751(2) -0.04655(6) 0.0687(6) Uani 1 1 d .
H38A H 0.2179 0.3934 -0.0450 0.082 Uiso 1 1 calc R
C80 C 0.69037(17) 0.44031(18) 0.01195(5) 0.0491(5) Uani 1 1 d .
C81 C 0.79286(17) 0.50162(18) 0.02719(5) 0.0533(5) Uani 1 1 d .
H97A H 0.8440 0.5498 0.0128 0.064 Uiso 1 1 calc R
C82 C 0.81962(18) 0.49175(19) 0.06339(5) 0.0536(5) Uani 1 1 d .
C83 C 0.74615(19) 0.41933(18) 0.08540(5) 0.0564(5) Uani 1 1 d .
H96A H 0.7641 0.4126 0.1098 0.068 Uiso 1 1 calc R
C84 C 0.6453(2) 0.35728(18) 0.07014(5) 0.0545(5) Uani 1 1 d .
C85 C 0.61697(19) 0.36817(18) 0.03388(5) 0.0538(5) Uani 1 1 d .
H30A H 0.5480 0.3266 0.0243 0.065 Uiso 1 1 calc R
O86 O 0.92217(13) 0.55854(14) 0.07505(4) 0.0710(4) Uani 1 1 d .
C87 C 0.9501(2) 0.5597(2) 0.11226(6) 0.0873(8) Uani 1 1 d .
H57A H 1.0266 0.6051 0.1164 0.131 Uiso 1 1 calc R
H57B H 0.9623 0.4795 0.1205 0.131 Uiso 1 1 calc R
H57C H 0.8801 0.5955 0.1250 0.131 Uiso 1 1 calc R
O88 O 0.56509(15) 0.28378(14) 0.08898(3) 0.0729(4) Uani 1 1 d .
C89 C 0.5882(3) 0.2705(2) 0.12670(5) 0.0824(7) Uani 1 1 d .
H89A H 0.5220 0.2222 0.1371 0.124 Uiso 1 1 calc R
H89B H 0.5883 0.3476 0.1379 0.124 Uiso 1 1 calc R
H89C H 0.6697 0.2329 0.1303 0.124 Uiso 1 1 calc R

loop_
_atom_site_aniso_label
_atom_site_aniso_U_11
_atom_site_aniso_U_22
_atom_site_aniso_U_33
_atom_site_aniso_U_23
_atom_site_aniso_U_13
_atom_site_aniso_U_12
C1 0.0552(11) 0.0580(12) 0.0427(10) 0.0019(10) -0.0031(9) -0.0057(11)
N2 0.0590(10) 0.0608(10) 0.0430(8) 0.0051(8) -0.0069(8) -0.0086(9)
C3 0.0773(16) 0.0673(15) 0.0751(15) 0.0187(13) -0.0190(12) -0.0179(13)
C4 0.0690(14) 0.0666(14) 0.0493(12) 0.0060(11) -0.0054(10) -0.0145(12)
C5 0.0514(11) 0.0561(12) 0.0408(10) 0.0008(10) -0.0005(8) -0.0043(10)
C6 0.0630(13) 0.0828(17) 0.0505(11) -0.0097(12) -0.0007(10) 0.0016(13)
C7 0.104(2) 0.0759(18) 0.0696(15) -0.0102(14) -0.0040(14) 0.0204(16)
C8 0.108(2) 0.0592(15) 0.0515(13) 0.0011(11) -0.0056(13) -0.0057(16)
C9 0.0829(16) 0.0658(15) 0.0447(12) 0.0046(11) -0.0046(11) -0.0224(14)
C10 0.0628(13) 0.0649(14) 0.0519(12) 0.0035(11) -0.0144(10) -0.0040(11)
C11 0.0693(14) 0.0838(17) 0.0512(13) -0.0022(12) -0.0144(11) -0.0024(13)
O12 0.1007(11) 0.0987(13) 0.0585(9) 0.0067(9) -0.0279(9) -0.0162(11)
C13 0.151(3) 0.100(2) 0.0594(15) 0.0126(15) -0.0381(16) -0.008(2)
C14 0.0562(13) 0.0721(15) 0.0536(12) 0.0001(11) -0.0128(11) -0.0115(12)
C15 0.0639(15) 0.0843(18) 0.0753(15) 0.0004(14) -0.0028(13) -0.0002(14)
C16 0.0644(17) 0.091(2) 0.110(2) -0.0048(18) -0.0088(16) 0.0043(15)
C17 0.0569(16) 0.131(3) 0.104(2) -0.009(2) 0.0014(15) -0.0051(18)
C18 0.0631(17) 0.131(3) 0.094(2) 0.013(2) 0.0051(15) -0.0210(19)
C19 0.0625(15) 0.098(2) 0.0787(16) 0.0094(15) -0.0063(13) -0.0201(15)
C20 0.0499(11) 0.0534(12) 0.0423(10) -0.0038(9) -0.0022(9) -0.0003(10)
C21 0.0556(12) 0.0690(14) 0.0467(11) -0.0009(10) 0.0002(9) -0.0098(12)
C22 0.0619(13) 0.0609(13) 0.0541(13) -0.0082(11) -0.0115(11) -0.0081(12)
C23 0.0680(14) 0.0670(14) 0.0397(10) -0.0062(10) -0.0042(10) 0.0013(12)
C24 0.0565(12) 0.0575(13) 0.0458(11) -0.0022(10) -0.0001(9) -0.0006(11)
C25 0.0557(11) 0.0581(12) 0.0436(11) -0.0042(10) -0.0018(9) -0.0049(11)
O26 0.0972(12) 0.1031(13) 0.0608(10) -0.0094(9) -0.0159(9) -0.0397(11)
C27 0.121(2) 0.0867(19) 0.0739(17) -0.0155(14) -0.0343(15) -0.0219(17)
O28 0.0829(10) 0.0979(12) 0.0420(8) -0.0019(8) 0.0055(7) -0.0224(10)
C29 0.1077(18) 0.0854(17) 0.0415(12) 0.0026(12) 0.0105(11) -0.0070(16)
C61 0.0638(13) 0.0545(12) 0.0420(10) 0.0025(10) 0.0035(10) -0.0056(10)
N62 0.0664(11) 0.0618(11) 0.0513(9) 0.0095(9) -0.0079(8) -0.0142(10)
C63 0.0821(15) 0.0624(15) 0.0842(17) 0.0180(13) -0.0138(13) -0.0164(13)
C64 0.0741(14) 0.0606(14) 0.0565(12) 0.0051(11) -0.0033(11) -0.0151(12)
C65 0.0612(12) 0.0522(12) 0.0424(11) 0.0004(9) 0.0029(9) -0.0054(11)
C66 0.0612(13) 0.0751(15) 0.0466(11) -0.0046(11) 0.0084(10) -0.0057(12)
C67 0.0803(16) 0.0648(15) 0.0607(13) -0.0080(12) 0.0063(12) 0.0040(13)
C68 0.0833(16) 0.0561(14) 0.0534(13) -0.0045(11) -0.0016(12) -0.0071(13)
C69 0.0655(13) 0.0590(13) 0.0480(12) 0.0030(11) -0.0062(10) -0.0132(12)
C70 0.0725(13) 0.0614(14) 0.0507(12) 0.0071(11) -0.0072(11) -0.0087(12)
C71 0.0781(16) 0.0951(19) 0.0636(15) 0.0162(14) -0.0157(12) -0.0088(15)
O72 0.1201(15) 0.162(2) 0.0696(11) 0.0258(12) -0.0231(10) -0.0361(15)
C73 0.175(3) 0.130(3) 0.0569(16) 0.0142(17) -0.0297(17) -0.019(2)
C74 0.0631(13) 0.0655(15) 0.0522(12) 0.0075(11) -0.0126(10) -0.0139(12)
C75 0.0787(16) 0.0710(17) 0.0808(16) 0.0016(13) -0.0002(14) -0.0213(14)
C76 0.0804(17) 0.0681(16) 0.104(2) -0.0112(16) -0.0061(16) -0.0112(15)
C77 0.0775(17) 0.100(2) 0.0770(17) -0.0187(17) -0.0015(14) -0.0102(18)
C78 0.0682(15) 0.102(2) 0.0628(14) 0.0159(15) -0.0035(12) -0.0180(16)
C79 0.0676(14) 0.0765(16) 0.0620(13) 0.0124(12) -0.0129(12) -0.0140(13)
C80 0.0530(11) 0.0509(11) 0.0433(10) -0.0042(9) 0.0054(9) 0.0016(10)
C81 0.0526(11) 0.0553(12) 0.0518(11) 0.0000(10) 0.0049(9) -0.0015(11)
C82 0.0518(11) 0.0534(12) 0.0557(12) -0.0074(11) -0.0031(9) 0.0024(10)
C83 0.0683(13) 0.0574(13) 0.0435(11) -0.0042(10) 0.0007(10) 0.0046(12)
C84 0.0675(13) 0.0516(12) 0.0444(11) -0.0029(10) 0.0065(10) -0.0022(11)
C85 0.0615(12) 0.0561(13) 0.0438(11) -0.0047(10) 0.0026(9) -0.0109(11)
O86 0.0654(9) 0.0789(11) 0.0687(10) -0.0039(8) -0.0141(7) -0.0113(9)
C87 0.1025(19) 0.0846(18) 0.0749(17) 0.0014(15) -0.0384(14) -0.0107(16)
O88 0.0991(11) 0.0772(10) 0.0423(8) 0.0003(7) 0.0075(8) -0.0295(10)
C89 0.126(2) 0.0786(17) 0.0431(12) 0.0090(12) 0.0107(13) -0.0217(17)

loop_
_atom_type_symbol
_atom_type_description
_atom_type_scat_dispersion_real
_atom_type_scat_dispersion_imag
_atom_type_scat_source
C C 0.0033 0.0016 'International Tables Vol C Tables 4.2.6.8 and 6.1.1.4'
H H 0.0000 0.0000 'International Tables Vol C Tables 4.2.6.8 and 6.1.1.4'
N N 0.0061 0.0033 'International Tables Vol C Tables 4.2.6.8 and 6.1.1.4'
O O 0.0106 0.0060 'International Tables Vol C Tables 4.2.6.8 and 6.1.1.4'

loop_
_exptl_crystal_face_index_h
_exptl_crystal_face_index_k
_exptl_crystal_face_index_l
_exptl_crystal_face_perp_dist
0 0 1 0.0510
0 0 -1 0.0840
0 1 0 0.1700
0 -5 1 0.1980
-8 1 2 0.2480
8 -1 -2 0.2460

loop_
_geom_angle_atom_site_label_1
_geom_angle_atom_site_label_2
_geom_angle_atom_site_label_3
_geom_angle
N2 C1 C9 113.09(16)
N2 C1 C5 102.61(14)
C9 C1 C5 113.89(18)
N2 C1 H1 109.0
C9 C1 H1 109.0
C5 C1 H1 109.0
C3 N2 C10 116.36(17)
C3 N2 C1 104.45(15)
C10 N2 C1 116.88(15)
N2 C3 C4 104.95(17)
N2 C3 H3A 110.8
C4 C3 H3A 110.8
N2 C3 H3B 110.8
C4 C3 H3B 110.8
H3A C3 H3B 108.8
C3 C4 C5 106.38(16)
C3 C4 H4A 110.5
C5 C4 H4A 110.5
C3 C4 H4B 110.5
C5 C4 H4B 110.5
H4A C4 H4B 108.6
C20 C5 C6 109.74(16)
C20 C5 C1 114.90(15)
C6 C5 C1 108.04(16)
C20 C5 C4 111.45(16)
C6 C5 C4 110.18(16)
C1 C5 C4 102.26(15)
C7 C6 C5 112.66(18)
C7 C6 H6A 109.1
C5 C6 H6A 109.1
C7 C6 H6B 109.1
C5 C6 H6B 109.1
H6A C6 H6B 107.8
C8 C7 C6 111.9(2)
C8 C7 H7A 109.2
C6 C7 H7A 109.2
C8 C7 H7B 109.2
C6 C7 H7B 109.2
H7A C7 H7B 107.9
C9 C8 C7 123.6(2)
C9 C8 H8B 118.2
C7 C8 H8B 118.2
C8 C9 C1 123.3(2)
C8 C9 H8 118.3
C1 C9 H8 118.3
N2 C10 C11 107.65(16)
N2 C10 C14 114.61(16)
C11 C10 C14 113.70(18)
N2 C10 H10 106.8
C11 C10 H10 106.8
C14 C10 H10 106.8
O12 C11 C10 108.40(17)
O12 C11 H11A 110.0
C10 C11 H11A 110.0
O12 C11 H11B 110.0
C10 C11 H11B 110.0
H11A C11 H11B 108.4
C11 O12 C13 111.24(18)
O12 C13 H13A 109.5
O12 C13 H13B 109.5
H13A C13 H13B 109.5
O12 C13 H13C 109.5
H13A C13 H13C 109.5
H13B C13 H13C 109.5
C19 C14 C15 116.9(2)
C19 C14 C10 120.3(2)
C15 C14 C10 122.8(2)
C16 C15 C14 121.1(3)
C16 C15 H15 119.4
C14 C15 H15 119.4
C17 C16 C15 121.2(3)
C17 C16 H16 119.4
C15 C16 H16 119.4
C16 C17 C18 119.5(3)
C16 C17 H17 120.2
C18 C17 H17 120.2
C17 C18 C19 120.3(3)
C17 C18 H56A 119.9
C19 C18 H56A 119.9
C14 C19 C18 121.0(3)
C14 C19 H19 119.5
C18 C19 H19 119.5
C21 C20 C25 118.12(17)
C21 C20 C5 119.32(17)
C25 C20 C5 122.54(17)
C22 C21 C20 120.65(19)
C22 C21 H21 119.7
C20 C21 H21 119.7
O26 C22 C23 123.87(18)
O26 C22 C21 114.85(19)
C23 C22 C21 121.28(19)
C24 C23 C22 118.15(18)
C24 C23 H23 120.9
C22 C23 H23 120.9
C23 C24 O28 124.35(18)
C23 C24 C25 121.47(19)
O28 C24 C25 114.19(18)
C24 C25 C20 120.32(18)
C24 C25 H25 119.8
C20 C25 H25 119.8
C22 O26 C27 118.20(18)
O26 C27 H27A 109.5
O26 C27 H27B 109.5
H27A C27 H27B 109.5
O26 C27 H27C 109.5
H27A C27 H27C 109.5
H27B C27 H27C 109.5
C24 O28 C29 118.74(16)
O28 C29 H29A 109.5
O28 C29 H29B 109.5
H29A C29 H29B 109.5
O28 C29 H29C 109.5
H29A C29 H29C 109.5
H29B C29 H29C 109.5
N62 C61 C69 112.06(16)
N62 C61 C65 102.29(15)
C69 C61 C65 113.85(18)
N62 C61 H61 109.5
C69 C61 H61 109.5
C65 C61 H61 109.5
C70 N62 C63 116.39(18)
C70 N62 C61 115.68(15)
C63 N62 C61 105.00(15)
N62 C63 C64 104.21(18)
N62 C63 H39A 110.9
C64 C63 H39A 110.9
N62 C63 H39B 110.9
C64 C63 H39B 110.9
H39A C63 H39B 108.9
C63 C64 C65 106.48(17)
C63 C64 H24A 110.4
C65 C64 H24A 110.4
C63 C64 H24B 110.4
C65 C64 H24B 110.4
H24A C64 H24B 108.6
C80 C65 C66 109.27(16)
C80 C65 C61 114.41(15)
C66 C65 C61 108.55(15)
C80 C65 C64 112.13(16)
C66 C65 C64 109.85(16)
C61 C65 C64 102.40(17)
C67 C66 C65 113.00(17)
C67 C66 H18A 109.0
C65 C66 H18A 109.0
C67 C66 H18B 109.0
C65 C66 H18B 109.0
H18A C66 H18B 107.8
C68 C67 C66 111.54(19)
C68 C67 H33A 109.3
C66 C67 H33A 109.3
C68 C67 H33B 109.3
C66 C67 H33B 109.3
H33A C67 H33B 108.0
C69 C68 C67 124.1(2)
C69 C68 H31A 118.0
C67 C68 H31A 118.0
C68 C69 C61 123.6(2)
C68 C69 H32A 118.2
C61 C69 H32A 118.2
N62 C70 C74 115.64(16)
N62 C70 C71 108.06(17)
C74 C70 C71 114.65(18)
N62 C70 H70 105.9
C74 C70 H70 105.9
C71 C70 H70 105.9
O72 C71 C70 106.99(19)
O72 C71 H48A 110.3
C70 C71 H48A 110.3
O72 C71 H48B 110.3
C70 C71 H48B 110.3
H48A C71 H48B 108.6
C71 O72 C73 112.8(2)
O72 C73 H58A 109.5
O72 C73 H58B 109.5
H58A C73 H58B 109.5
O72 C73 H58C 109.5
H58A C73 H58C 109.5
H58B C73 H58C 109.5
C75 C74 C79 116.9(2)
C75 C74 C70 123.4(2)
C79 C74 C70 119.6(2)
C76 C75 C74 121.6(2)
C76 C75 H42A 119.2
C74 C75 H42A 119.2
C77 C76 C75 119.9(2)
C77 C76 H36A 120.1
C75 C76 H36A 120.1
C78 C77 C76 119.2(3)
C78 C77 H52A 120.4
C76 C77 H52A 120.4
C77 C78 C79 121.4(2)
C77 C78 H47A 119.3
C79 C78 H47A 119.3
C78 C79 C74 121.0(2)
C78 C79 H38A 119.5
C74 C79 H38A 119.5
C85 C80 C81 118.30(17)
C85 C80 C65 123.09(17)
C81 C80 C65 118.60(17)
C82 C81 C80 120.91(19)
C82 C81 H97A 119.5
C80 C81 H97A 119.5
O86 C82 C81 114.94(19)
O86 C82 C83 124.22(18)
C81 C82 C83 120.84(19)
C84 C83 C82 118.20(18)
C84 C83 H96A 120.9
C82 C83 H96A 120.9
O88 C84 C83 123.89(18)
O88 C84 C85 114.94(19)
C83 C84 C85 121.15(19)
C80 C85 C84 120.58(19)
C80 C85 H30A 119.7
C84 C85 H30A 119.7
C82 O86 C87 118.28(17)
O86 C87 H57A 109.5
O86 C87 H57B 109.5
H57A C87 H57B 109.5
O86 C87 H57C 109.5
H57A C87 H57C 109.5
H57B C87 H57C 109.5
C84 O88 C89 117.52(17)
O88 C89 H89A 109.5
O88 C89 H89B 109.5
H89A C89 H89B 109.5
O88 C89 H89C 109.5
H89A C89 H89C 109.5
H89B C89 H89C 109.5

loop_
_geom_bond_atom_site_label_1
_geom_bond_atom_site_label_2
_geom_bond_distance
C1 N2 1.479(2)
C1 C9 1.501(3)
C1 C5 1.540(2)
C1 H1 0.9800
N2 C3 1.467(3)
N2 C10 1.471(2)
C3 C4 1.510(3)
C3 H3A 0.9700
C3 H3B 0.9700
C4 C5 1.553(3)
C4 H4A 0.9700
C4 H4B 0.9700
C5 C20 1.522(2)
C5 C6 1.530(3)
C6 C7 1.515(3)
C6 H6A 0.9700
C6 H6B 0.9700
C7 C8 1.471(3)
C7 H7A 0.9700
C7 H7B 0.9700
C8 C9 1.316(3)
C8 H8B 0.9300
C9 H8 0.9300
C10 C11 1.521(3)
C10 C14 1.523(3)
C10 H10 0.9800
C11 O12 1.411(2)
C11 H11A 0.9700
C11 H11B 0.9700
O12 C13 1.423(3)
C13 H13A 0.9600
C13 H13B 0.9600
C13 H13C 0.9600
C14 C19 1.387(3)
C14 C15 1.400(3)
C15 C16 1.374(3)
C15 H15 0.9300
C16 C17 1.358(4)
C16 H16 0.9300
C17 C18 1.363(4)
C17 H17 0.9300
C18 C19 1.400(4)
C18 H56A 0.9300
C19 H19 0.9300
C20 C21 1.386(2)
C20 C25 1.392(2)
C21 C22 1.382(3)
C21 H21 0.9300
C22 O26 1.379(2)
C22 C23 1.380(3)
C23 C24 1.373(3)
C23 H23 0.9300
C24 O28 1.374(2)
C24 C25 1.386(2)
C25 H25 0.9300
O26 C27 1.423(3)
C27 H27A 0.9600
C27 H27B 0.9600
C27 H27C 0.9600
O28 C29 1.425(2)
C29 H29A 0.9600
C29 H29B 0.9600
C29 H29C 0.9600
C61 N62 1.482(2)
C61 C69 1.510(3)
C61 C65 1.547(3)
C61 H61 0.9800
N62 C70 1.465(2)
N62 C63 1.471(3)
C63 C64 1.526(3)
C63 H39A 0.9700
C63 H39B 0.9700
C64 C65 1.556(3)
C64 H24A 0.9700
C64 H24B 0.9700
C65 C80 1.523(3)
C65 C66 1.539(3)
C66 C67 1.525(3)
C66 H18A 0.9700
C66 H18B 0.9700
C67 C68 1.479(3)
C67 H33A 0.9700
C67 H33B 0.9700
C68 C69 1.312(3)
C68 H31A 0.9300
C69 H32A 0.9300
C70 C74 1.515(3)
C70 C71 1.535(3)
C70 H70 0.9800
C71 O72 1.376(3)
C71 H48A 0.9700
C71 H48B 0.9700
O72 C73 1.406(3)
C73 H58A 0.9600
C73 H58B 0.9600
C73 H58C 0.9600
C74 C75 1.396(3)
C74 C79 1.397(3)
C75 C76 1.393(3)
C75 H42A 0.9300
C76 C77 1.383(3)
C76 H36A 0.9300
C77 C78 1.365(4)
C77 H52A 0.9300
C78 C79 1.383(3)
C78 H47A 0.9300
C79 H38A 0.9300
C80 C85 1.382(2)
C80 C81 1.393(2)
C81 C82 1.382(3)
C81 H97A 0.9300
C82 O86 1.378(2)
C82 C83 1.386(3)
C83 C84 1.385(3)
C83 H96A 0.9300
C84 O88 1.369(2)
C84 C85 1.389(2)
C85 H30A 0.9300
O86 C87 1.417(2)
C87 H57A 0.9600
C87 H57B 0.9600
C87 H57C 0.9600
O88 C89 1.434(2)
C89 H89A 0.9600
C89 H89B 0.9600
C89 H89C 0.9600

loop_
_geom_torsion_atom_site_label_1
_geom_torsion_atom_site_label_2
_geom_torsion_atom_site_label_3
_geom_torsion_atom_site_label_4
_geom_torsion
C9 C1 N2 C3 -168.16(19)
C5 C1 N2 C3 -45.03(19)
C9 C1 N2 C10 61.7(2)
C5 C1 N2 C10 -175.18(17)
C10 N2 C3 C4 167.53(17)
C1 N2 C3 C4 37.1(2)
N2 C3 C4 C5 -14.4(2)
N2 C1 C5 C20 155.23(17)
C9 C1 C5 C20 -82.2(2)
N2 C1 C5 C6 -81.90(18)
C9 C1 C5 C6 40.7(2)
N2 C1 C5 C4 34.33(18)
C9 C1 C5 C4 156.92(17)
C3 C4 C5 C20 -135.56(18)
C3 C4 C5 C6 102.4(2)
C3 C4 C5 C1 -12.3(2)
C20 C5 C6 C7 66.5(2)
C1 C5 C6 C7 -59.5(2)
C4 C5 C6 C7 -170.46(17)
C5 C6 C7 C8 47.1(3)
C6 C7 C8 C9 -15.4(3)
C7 C8 C9 C1 -2.2(3)
N2 C1 C9 C8 105.0(2)
C5 C1 C9 C8 -11.6(3)
C3 N2 C10 C11 65.2(2)
C1 N2 C10 C11 -170.50(18)
C3 N2 C10 C14 -62.4(2)
C1 N2 C10 C14 61.9(2)
N2 C10 C11 O12 173.59(17)
C14 C10 C11 O12 -58.3(2)
C10 C11 O12 C13 173.8(2)
N2 C10 C14 C19 -93.7(2)
C11 C10 C14 C19 141.9(2)
N2 C10 C14 C15 84.4(2)
C11 C10 C14 C15 -40.0(3)
C19 C14 C15 C16 0.1(3)
C10 C14 C15 C16 -178.0(2)
C14 C15 C16 C17 0.4(4)
C15 C16 C17 C18 -0.4(4)
C16 C17 C18 C19 -0.2(4)
C15 C14 C19 C18 -0.7(3)
C10 C14 C19 C18 177.4(2)
C17 C18 C19 C14 0.8(4)
C6 C5 C20 C21 77.0(2)
C1 C5 C20 C21 -161.08(18)
C4 C5 C20 C21 -45.4(2)
C6 C5 C20 C25 -101.7(2)
C1 C5 C20 C25 20.3(3)
C4 C5 C20 C25 136.01(19)
C25 C20 C21 C22 -1.8(3)
C5 C20 C21 C22 179.53(19)
C20 C21 C22 O26 -178.92(18)
C20 C21 C22 C23 1.3(3)
O26 C22 C23 C24 179.87(19)
C21 C22 C23 C24 -0.4(3)
C22 C23 C24 O28 -179.82(19)
C22 C23 C24 C25 0.0(3)
C23 C24 C25 C20 -0.5(3)
O28 C24 C25 C20 179.30(17)
C21 C20 C25 C24 1.4(3)
C5 C20 C25 C24 -179.96(19)
C23 C22 O26 C27 -10.9(3)
C21 C22 O26 C27 169.3(2)
C23 C24 O28 C29 -3.5(3)
C25 C24 O28 C29 176.7(2)
C69 C61 N62 C70 62.4(2)
C65 C61 N62 C70 -175.23(17)
C69 C61 N62 C63 -167.82(19)
C65 C61 N62 C63 -45.5(2)
C70 N62 C63 C64 166.81(16)
C61 N62 C63 C64 37.5(2)
N62 C63 C64 C65 -14.6(2)
N62 C61 C65 C80 155.89(16)
C69 C61 C65 C80 -83.0(2)
N62 C61 C65 C66 -81.80(19)
C69 C61 C65 C66 39.3(2)
N62 C61 C65 C64 34.33(18)
C69 C61 C65 C64 155.43(17)
C63 C64 C65 C80 -135.30(18)
C63 C64 C65 C66 103.0(2)
C63 C64 C65 C61 -12.2(2)
C80 C65 C66 C67 67.2(2)
C61 C65 C66 C67 -58.2(2)
C64 C65 C66 C67 -169.45(18)
C65 C66 C67 C68 46.6(2)
C66 C67 C68 C69 -16.2(3)
C67 C68 C69 C61 -1.5(3)
N62 C61 C69 C68 104.3(2)
C65 C61 C69 C68 -11.2(3)
C63 N62 C70 C74 -57.3(2)
C61 N62 C70 C74 66.7(2)
C63 N62 C70 C71 72.8(2)
C61 N62 C70 C71 -163.25(18)
N62 C70 C71 O72 161.5(2)
C74 C70 C71 O72 -67.9(3)
C70 C71 O72 C73 -174.1(2)
N62 C70 C74 C75 83.7(3)
C71 C70 C74 C75 -43.1(3)
N62 C70 C74 C79 -94.6(2)
C71 C70 C74 C79 138.6(2)
C79 C74 C75 C76 -0.3(3)
C70 C74 C75 C76 -178.7(2)
C74 C75 C76 C77 1.2(4)
C75 C76 C77 C78 -1.6(4)
C76 C77 C78 C79 1.1(4)
C77 C78 C79 C74 -0.3(3)
C75 C74 C79 C78 -0.2(3)
C70 C74 C79 C78 178.26(19)
C66 C65 C80 C85 -100.6(2)
C61 C65 C80 C85 21.3(3)
C64 C65 C80 C85 137.3(2)
C66 C65 C80 C81 78.4(2)
C61 C65 C80 C81 -159.70(17)
C64 C65 C80 C81 -43.7(2)
C85 C80 C81 C82 -0.8(3)
C65 C80 C81 C82 -179.83(18)
C80 C81 C82 O86 -178.97(16)
C80 C81 C82 C83 0.9(3)
O86 C82 C83 C84 179.76(18)
C81 C82 C83 C84 0.0(3)
C82 C83 C84 O88 -179.45(19)
C82 C83 C84 C85 -0.8(3)
C81 C80 C85 C84 -0.1(3)
C65 C80 C85 C84 178.92(19)
O88 C84 C85 C80 179.65(17)
C83 C84 C85 C80 0.9(3)
C81 C82 O86 C87 175.6(2)
C83 C82 O86 C87 -4.2(3)
C83 C84 O88 C89 -0.3(3)
C85 C84 O88 C89 -179.0(2)

loop_
_cod_related_entry_id
_cod_related_entry_code
_cod_related_entry_database
1 30651701 ChemSpider
